data_7025357
loop_
_publ_author_name
'Aguado, Javier E.'
'Crespo, Olga'
'Gimeno, M Concepci\'on'
'Jones, Peter G.'
'Laguna, Antonio'
'Villacampa, M. Dolores'

_publ_section_title
;
 Coordination properties of the
 1,1'-bis[((6-methyl)-2-pyridyl)amido]ferrocene ligand towards group 11
 complexes.
;
_journal_issue 18
_journal_name_full 'Dalton transactions (Cambridge, England : 2003)'
_journal_page_first 4321
_journal_page_last 4330
_journal_paper_doi 10.1039/b927208a
_journal_volume 39
_journal_year 2010
_chemical_formula_sum 'C24 H22 Cl2 Fe N4 O2 Pd'
_chemical_formula_weight 631.63
_chemical_name_systematic
;
?
;
_space_group_IT_number 15
_symmetry_cell_setting monoclinic
_symmetry_space_group_name_Hall '-C 2yc'
_symmetry_space_group_name_H-M 'C 1 2/c 1'
_atom_sites_solution_hydrogens geom
_atom_sites_solution_primary direct
_atom_sites_solution_secondary difmap
_audit_creation_method SHELXL-97
_cell_angle_alpha 90.00
_cell_angle_beta 121.67(2)
_cell_angle_gamma 90.00
_cell_formula_units_Z 4
_cell_length_a 18.883(13)
_cell_length_b 12.044(7)
_cell_length_c 12.081(8)
_cell_measurement_reflns_used 2085
_cell_measurement_temperature 100(2)
_cell_measurement_theta_max 26
_cell_measurement_theta_min 2.4
_cell_volume 2338(3)
_computing_cell_refinement 'SAINT+ 6.02 (Bruker AXS, 1999)'
_computing_data_collection 'SMART v. 5.611 (Bruker AXS, 2000)'
_computing_data_reduction 'SAINT+ 6.02 (Bruker AXS, 1999)'
_computing_molecular_graphics 'XP, SHELXTL v. 6.10 (Bruker, 2000)'
_computing_publication_material 'XCIF, SHELXTL v. 6.10 (Bruker, 2000)'
_computing_structure_refinement 'SHELXL-97 (Sheldrick, 1997)'
_computing_structure_solution 'SHELXS-97 (Sheldrick, 1990)'
_diffrn_ambient_temperature 100(2)
_diffrn_detector_area_resol_mean 8.26
_diffrn_measured_fraction_theta_full 0.994
_diffrn_measured_fraction_theta_max 0.994
_diffrn_measurement_device_type 'Bruker SMART APEX CCD system'
_diffrn_measurement_method '\w rotations with narrow frames'
_diffrn_radiation_monochromator graphite
_diffrn_radiation_source 'fine-focus sealed tube'
_diffrn_radiation_type MoK\a
_diffrn_radiation_wavelength 0.71073
_diffrn_reflns_av_R_equivalents 0.0382
_diffrn_reflns_av_sigmaI/netI 0.0504
_diffrn_reflns_limit_h_max 24
_diffrn_reflns_limit_h_min -22
_diffrn_reflns_limit_k_max 15
_diffrn_reflns_limit_k_min -9
_diffrn_reflns_limit_l_max 15
_diffrn_reflns_limit_l_min -14
_diffrn_reflns_number 7208
_diffrn_reflns_theta_full 27.00
_diffrn_reflns_theta_max 27.00
_diffrn_reflns_theta_min 2.11
_exptl_absorpt_coefficient_mu 1.649
_exptl_absorpt_correction_T_max 0.8794
_exptl_absorpt_correction_T_min 0.6930
_exptl_absorpt_correction_type multi-scan
_exptl_absorpt_process_details
;
SADABS; Area-Detector Absorption Correction. Bruker-AXS
within SAINT+ package, v. 6.02 (1999).
;
_exptl_crystal_colour orange
_exptl_crystal_density_diffrn 1.794
_exptl_crystal_density_method 'not measured'
_exptl_crystal_description prism
_exptl_crystal_F_000 1264
_exptl_crystal_size_max 0.24
_exptl_crystal_size_mid 0.18
_exptl_crystal_size_min 0.08
_refine_diff_density_max 0.522
_refine_diff_density_min -0.484
_refine_diff_density_rms 0.085
_refine_ls_extinction_method none
_refine_ls_goodness_of_fit_ref 0.947
_refine_ls_hydrogen_treatment constr
_refine_ls_matrix_type full
_refine_ls_number_parameters 156
_refine_ls_number_reflns 2541
_refine_ls_number_restraints 0
_refine_ls_restrained_S_all 0.947
_refine_ls_R_factor_all 0.0442
_refine_ls_R_factor_gt 0.0348
_refine_ls_shift/su_max 0.000
_refine_ls_shift/su_mean 0.000
_refine_ls_structure_factor_coef Fsqd
_refine_ls_weighting_details 'calc w=1/[\s^2^(Fo^2^)+(0.0301P)^2^+0.0000P] where P=(Fo^2^+2Fc^2^)/3'
_refine_ls_weighting_scheme calc
_refine_ls_wR_factor_gt 0.0700
_refine_ls_wR_factor_ref 0.0728
_reflns_number_gt 2055
_reflns_number_total 2541
_reflns_threshold_expression >2sigma(I)
_cod_data_source_file b927208a.txt
_cod_data_source_block lol20as
_cod_depositor_comments
;
The following automatic conversions were performed:

'_symmetry_cell_setting' value 'Monoclinic' changed to 'monoclinic'
according to /home/saulius/struct/CIF-dictionaries/cif_core.dic
dictionary named 'cif_core.dic' version 2.4.2 from 2011-04-26.

Automatic conversion script
Id: cif_fix_values 1891 2012-01-12 08:04:46Z andrius 
;
_cod_original_sg_symbol_H-M C2/c
_cod_database_code 7025357

loop_
_symmetry_equiv_pos_as_xyz
'x, y, z'
'-x, y, -z+1/2'
'x+1/2, y+1/2, z'
'-x+1/2, y+1/2, -z+1/2'
'-x, -y, -z'
'x, -y, z-1/2'
'-x+1/2, -y+1/2, -z'
'x+1/2, -y+1/2, z-1/2'

loop_
_atom_site_label
_atom_site_type_symbol
_atom_site_fract_x
_atom_site_fract_y
_atom_site_fract_z
_atom_site_U_iso_or_equiv
_atom_site_adp_type
_atom_site_occupancy
_atom_site_symmetry_multiplicity
_atom_site_calc_flag
_atom_site_refinement_flags
Pd1 Pd 0.0000 0.31931(3) 0.2500 0.02855(12) Uani 1 2 d S
Fe1 Fe 0.0000 -0.11779(5) 0.2500 0.02605(16) Uani 1 2 d S
Cl1 Cl 0.07316(6) 0.30937(9) 0.14841(8) 0.0502(3) Uani 1 1 d .
O1 O 0.19005(15) -0.0002(2) 0.5612(2) 0.0486(7) Uani 1 1 d .
N1 N 0.12515(15) 0.1367(2) 0.4117(2) 0.0293(6) Uani 1 1 d .
H1 H 0.0901 0.1476 0.3280 0.035 Uiso 1 1 calc R
N2 N 0.10722(16) 0.3236(2) 0.4291(2) 0.0312(6) Uani 1 1 d .
C1 C 0.11639(18) -0.0509(3) 0.3404(3) 0.0277(7) Uani 1 1 d .
C2 C 0.1216(2) -0.1683(3) 0.3575(3) 0.0359(8) Uani 1 1 d .
H2 H 0.1475 -0.2061 0.4385 0.043 Uiso 1 1 calc R
C3 C 0.0818(2) -0.2183(3) 0.2344(3) 0.0370(8) Uani 1 1 d .
H3 H 0.0759 -0.2959 0.2178 0.044 Uiso 1 1 calc R
C4 C 0.0521(2) -0.1339(3) 0.1394(3) 0.0346(8) Uani 1 1 d .
H4 H 0.0229 -0.1449 0.0479 0.042 Uiso 1 1 calc R
C5 C 0.07309(19) -0.0304(3) 0.2033(3) 0.0308(7) Uani 1 1 d .
H5 H 0.0607 0.0404 0.1627 0.037 Uiso 1 1 calc R
C11 C 0.14788(18) 0.0287(3) 0.4482(3) 0.0293(7) Uani 1 1 d .
C12 C 0.14986(18) 0.2310(3) 0.4887(3) 0.0287(7) Uani 1 1 d .
C13 C 0.21513(19) 0.2326(3) 0.6178(3) 0.0349(8) Uani 1 1 d .
H13 H 0.2453 0.1669 0.6592 0.042 Uiso 1 1 calc R
C14 C 0.2350(2) 0.3315(3) 0.6839(3) 0.0427(9) Uani 1 1 d .
H14 H 0.2775 0.3338 0.7734 0.051 Uiso 1 1 calc R
C15 C 0.1942(2) 0.4262(3) 0.6222(3) 0.0458(10) Uani 1 1 d .
H15 H 0.2090 0.4948 0.6677 0.055 Uiso 1 1 calc R
C16 C 0.1310(2) 0.4221(3) 0.4929(3) 0.0400(9) Uani 1 1 d .
C17 C 0.0869(3) 0.5240(3) 0.4193(4) 0.0686(14) Uani 1 1 d .
H17A H 0.0886 0.5282 0.3397 0.103 Uiso 1 1 calc R
H17B H 0.1143 0.5896 0.4732 0.103 Uiso 1 1 calc R
H17C H 0.0289 0.5214 0.3966 0.103 Uiso 1 1 calc R

loop_
_atom_site_aniso_label
_atom_site_aniso_U_11
_atom_site_aniso_U_22
_atom_site_aniso_U_33
_atom_site_aniso_U_23
_atom_site_aniso_U_13
_atom_site_aniso_U_12
Pd1 0.0402(2) 0.0225(2) 0.02065(18) 0.000 0.01436(16) 0.000
Fe1 0.0296(4) 0.0234(4) 0.0268(3) 0.000 0.0159(3) 0.000
Cl1 0.0442(5) 0.0786(8) 0.0302(4) -0.0081(5) 0.0213(4) -0.0180(5)
O1 0.0583(16) 0.0452(16) 0.0240(12) 0.0114(12) 0.0090(12) 0.0072(13)
N1 0.0303(14) 0.0304(15) 0.0184(13) -0.0003(12) 0.0067(11) -0.0028(11)
N2 0.0399(16) 0.0296(15) 0.0231(13) -0.0031(12) 0.0157(12) -0.0088(13)
C1 0.0256(17) 0.0297(18) 0.0276(16) 0.0049(14) 0.0138(14) 0.0017(13)
C2 0.0349(19) 0.031(2) 0.0402(19) 0.0084(16) 0.0184(16) 0.0094(15)
C3 0.039(2) 0.0276(19) 0.051(2) -0.0019(17) 0.0279(17) 0.0047(15)
C4 0.040(2) 0.037(2) 0.0350(18) -0.0035(16) 0.0255(16) 0.0017(16)
C5 0.0300(18) 0.035(2) 0.0338(18) 0.0054(15) 0.0211(15) 0.0004(14)
C11 0.0232(17) 0.035(2) 0.0291(17) 0.0038(15) 0.0130(14) 0.0002(14)
C12 0.0283(17) 0.0331(19) 0.0258(16) -0.0022(15) 0.0149(14) -0.0092(14)
C13 0.0327(18) 0.045(2) 0.0228(16) -0.0029(16) 0.0116(14) -0.0093(16)
C14 0.036(2) 0.060(3) 0.0288(18) -0.0144(18) 0.0149(15) -0.0177(18)
C15 0.060(3) 0.046(2) 0.036(2) -0.0197(18) 0.0282(19) -0.023(2)
C16 0.061(2) 0.029(2) 0.0354(19) -0.0093(16) 0.0290(18) -0.0126(17)
C17 0.124(4) 0.025(2) 0.046(2) -0.0080(19) 0.037(3) -0.006(2)

loop_
_atom_type_symbol
_atom_type_description
_atom_type_scat_dispersion_real
_atom_type_scat_dispersion_imag
_atom_type_scat_source
C C 0.0033 0.0016 'International Tables Vol C Tables 4.2.6.8 and 6.1.1.4'
Cl Cl 0.1484 0.1585 'International Tables Vol C Tables 4.2.6.8 and 6.1.1.4'
Fe Fe 0.3463 0.8444 'International Tables Vol C Tables 4.2.6.8 and 6.1.1.4'
N N 0.0061 0.0033 'International Tables Vol C Tables 4.2.6.8 and 6.1.1.4'
O O 0.0106 0.0060 'International Tables Vol C Tables 4.2.6.8 and 6.1.1.4'
Pd Pd -0.9988 1.0072 'International Tables Vol C Tables 4.2.6.8 and 6.1.1.4'
H H 0.0000 0.0000 'International Tables Vol C Tables 4.2.6.8 and 6.1.1.4'

loop_
_geom_angle_atom_site_label_1
_geom_angle_atom_site_label_2
_geom_angle_atom_site_label_3
_geom_angle
_geom_angle_site_symmetry_1
_geom_angle_site_symmetry_3
_geom_angle_publ_flag
N2 Pd1 N2 177.09(15) 2 . y
N2 Pd1 Cl1 91.60(10) 2 2 y
N2 Pd1 Cl1 88.56(10) . 2 y
N2 Pd1 Cl1 88.56(10) 2 . y
N2 Pd1 Cl1 91.60(10) . . y
Cl1 Pd1 Cl1 173.99(6) 2 . y
C5 Fe1 C5 117.79(19) . 2 ?
C5 Fe1 C1 41.15(12) . . ?
C5 Fe1 C1 110.16(14) 2 . ?
C5 Fe1 C1 110.16(14) . 2 ?
C5 Fe1 C1 41.15(12) 2 2 ?
C1 Fe1 C1 133.43(19) . 2 ?
C5 Fe1 C4 40.42(13) . . ?
C5 Fe1 C4 149.27(14) 2 . ?
C1 Fe1 C4 68.51(14) . . ?
C1 Fe1 C4 116.20(14) 2 . ?
C5 Fe1 C4 149.27(14) . 2 ?
C5 Fe1 C4 40.42(13) 2 2 ?
C1 Fe1 C4 116.20(14) . 2 ?
C1 Fe1 C4 68.51(14) 2 2 ?
C4 Fe1 C4 169.1(2) . 2 ?
C5 Fe1 C3 169.94(13) . 2 ?
C5 Fe1 C3 68.05(14) 2 2 ?
C1 Fe1 C3 146.93(13) . 2 ?
C1 Fe1 C3 68.25(14) 2 2 ?
C4 Fe1 C3 130.52(15) . 2 ?
C4 Fe1 C3 40.35(13) 2 2 ?
C5 Fe1 C3 68.05(14) . . ?
C5 Fe1 C3 169.94(13) 2 . ?
C1 Fe1 C3 68.25(14) . . ?
C1 Fe1 C3 146.93(13) 2 . ?
C4 Fe1 C3 40.35(13) . . ?
C4 Fe1 C3 130.52(15) 2 . ?
C3 Fe1 C3 107.5(2) 2 . ?
C5 Fe1 C2 68.40(14) . . ?
C5 Fe1 C2 132.43(13) 2 . ?
C1 Fe1 C2 40.79(13) . . ?
C1 Fe1 C2 172.57(13) 2 . ?
C4 Fe1 C2 67.80(14) . . ?
C4 Fe1 C2 108.75(14) 2 . ?
C3 Fe1 C2 114.51(14) 2 . ?
C3 Fe1 C2 40.04(13) . . ?
C5 Fe1 C2 132.43(13) . 2 ?
C5 Fe1 C2 68.40(14) 2 2 ?
C1 Fe1 C2 172.57(13) . 2 ?
C1 Fe1 C2 40.79(13) 2 2 ?
C4 Fe1 C2 108.75(14) . 2 ?
C4 Fe1 C2 67.80(14) 2 2 ?
C3 Fe1 C2 40.04(13) 2 2 ?
C3 Fe1 C2 114.51(14) . 2 ?
C2 Fe1 C2 145.5(2) . 2 ?
C11 N1 C12 128.7(3) . . y
C11 N1 H1 115.7 . . ?
C12 N1 H1 115.7 . . ?
C12 N2 C16 119.7(3) . . ?
C12 N2 Pd1 121.9(2) . . ?
C16 N2 Pd1 118.2(2) . . ?
C2 C1 C5 107.0(3) . . ?
C2 C1 C11 123.6(3) . . ?
C5 C1 C11 129.3(3) . . ?
C2 C1 Fe1 70.02(18) . . ?
C5 C1 Fe1 69.39(17) . . ?
C11 C1 Fe1 123.6(2) . . ?
C3 C2 C1 108.4(3) . . ?
C3 C2 Fe1 69.98(19) . . ?
C1 C2 Fe1 69.19(17) . . ?
C3 C2 H2 125.8 . . ?
C1 C2 H2 125.8 . . ?
Fe1 C2 H2 126.6 . . ?
C2 C3 C4 108.4(3) . . ?
C2 C3 Fe1 69.98(19) . . ?
C4 C3 Fe1 69.60(19) . . ?
C2 C3 H3 125.8 . . ?
C4 C3 H3 125.8 . . ?
Fe1 C3 H3 126.2 . . ?
C5 C4 C3 108.3(3) . . ?
C5 C4 Fe1 69.57(18) . . ?
C3 C4 Fe1 70.05(18) . . ?
C5 C4 H4 125.8 . . ?
C3 C4 H4 125.8 . . ?
Fe1 C4 H4 126.1 . . ?
C4 C5 C1 107.9(3) . . ?
C4 C5 Fe1 70.02(19) . . ?
C1 C5 Fe1 69.46(18) . . ?
C4 C5 H5 126.1 . . ?
C1 C5 H5 126.1 . . ?
Fe1 C5 H5 126.0 . . ?
O1 C11 N1 123.0(3) . . y
O1 C11 C1 122.1(3) . . y
N1 C11 C1 115.0(3) . . ?
N2 C12 N1 115.2(3) . . ?
N2 C12 C13 121.2(3) . . ?
N1 C12 C13 123.6(3) . . ?
C14 C13 C12 118.4(3) . . ?
C14 C13 H13 120.8 . . ?
C12 C13 H13 120.8 . . ?
C15 C14 C13 120.4(3) . . ?
C15 C14 H14 119.8 . . ?
C13 C14 H14 119.8 . . ?
C14 C15 C16 119.6(3) . . ?
C14 C15 H15 120.2 . . ?
C16 C15 H15 120.2 . . ?
N2 C16 C15 120.4(3) . . ?
N2 C16 C17 117.8(3) . . ?
C15 C16 C17 121.8(3) . . ?
C16 C17 H17A 109.5 . . ?
C16 C17 H17B 109.5 . . ?
H17A C17 H17B 109.5 . . ?
C16 C17 H17C 109.5 . . ?
H17A C17 H17C 109.5 . . ?
H17B C17 H17C 109.5 . . ?

loop_
_geom_bond_atom_site_label_1
_geom_bond_atom_site_label_2
_geom_bond_distance
_geom_bond_site_symmetry_2
_geom_bond_publ_flag
Pd1 N2 2.046(3) 2 y
Pd1 N2 2.046(3) . y
Pd1 Cl1 2.2825(14) 2 y
Pd1 Cl1 2.2825(14) . y
Fe1 C5 2.036(3) . ?
Fe1 C5 2.036(3) 2 ?
Fe1 C1 2.037(3) . ?
Fe1 C1 2.037(3) 2 ?
Fe1 C4 2.042(3) . ?
Fe1 C4 2.042(3) 2 ?
Fe1 C3 2.048(3) 2 ?
Fe1 C3 2.048(3) . ?
Fe1 C2 2.048(3) . ?
Fe1 C2 2.048(3) 2 ?
O1 C11 1.215(3) . y
N1 C11 1.368(4) . y
N1 C12 1.385(4) . y
N1 H1 0.8800 . ?
N2 C12 1.343(4) . ?
N2 C16 1.356(4) . ?
C1 C2 1.424(5) . ?
C1 C5 1.432(4) . ?
C1 C11 1.469(4) . y
C2 C3 1.402(5) . ?
C2 H2 0.9500 . ?
C3 C4 1.411(5) . ?
C3 H3 0.9500 . ?
C4 C5 1.409(5) . ?
C4 H4 0.9500 . ?
C5 H5 0.9500 . ?
C12 C13 1.390(4) . ?
C13 C14 1.372(5) . ?
C13 H13 0.9500 . ?
C14 C15 1.358(5) . ?
C14 H14 0.9500 . ?
C15 C16 1.381(5) . ?
C15 H15 0.9500 . ?
C16 C17 1.488(5) . ?
C17 H17A 0.9800 . ?
C17 H17B 0.9800 . ?
C17 H17C 0.9800 . ?

loop_
_geom_hbond_atom_site_label_D
_geom_hbond_atom_site_label_H
_geom_hbond_atom_site_label_A
_geom_hbond_distance_DH
_geom_hbond_distance_HA
_geom_hbond_distance_DA
_geom_hbond_angle_DHA
C13 H13 O1 0.95 2.29 2.866(5) 118.4
N1 H1 Cl1 0.88 2.81 3.483(3) 134.8
